data_7130582
loop_
_publ_author_name
'Andrews, Ryan'
'De Backere, John'
'Stephan, Douglas W.'

_publ_section_title
;
 Synthesis and reactivity of donor stabilized thionylium (SO2+) dications
;
_journal_name_full 'Chemical Communications'
_journal_paper_doi 10.1039/D2CC04129D
_journal_year 2022
_chemical_formula_moiety 'C14 H20 N4 O S, 2(C F3 O3 S), 2(C2 H3 N)'
_chemical_formula_sum 'C20 H26 F6 N6 O7 S3'
_chemical_formula_weight 672.65
_space_group_crystal_system triclinic
_space_group_IT_number 2
_space_group_name_Hall '-P 1'
_space_group_name_H-M_alt 'P -1'
_atom_sites_solution_hydrogens geom
_atom_sites_solution_primary direct
_atom_sites_solution_secondary difmap
_audit_creation_date 2022-07-13
_audit_creation_method
;
Olex2 1.5
(compiled 2022.04.07 svn.rca3783a0 for OlexSys, GUI svn.r6498)
;
_audit_update_record
;
2022-07-13 deposited with the CCDC.	2022-08-19 downloaded from the CCDC.
;
_cell_angle_alpha 108.767(5)
_cell_angle_beta 107.547(4)
_cell_angle_gamma 94.641(3)
_cell_formula_units_Z 2
_cell_length_a 9.7593(10)
_cell_length_b 12.1850(14)
_cell_length_c 13.8693(15)
_cell_measurement_reflns_used 6182
_cell_measurement_temperature 273.15
_cell_measurement_theta_max 26.25
_cell_measurement_theta_min 2.58
_cell_volume 1459.8(3)
_computing_cell_refinement 'SAINT V8.38A (Bruker, 2018)'
_computing_data_reduction 'SAINT V8.38A (Bruker, 2018)'
_computing_molecular_graphics 'Olex2 1.5 (Dolomanov et al., 2009)'
_computing_publication_material 'Olex2 1.5 (Dolomanov et al., 2009)'
_computing_structure_refinement 'XL  (Sheldrick, 2008)'
_computing_structure_solution 'SHELXT 2014/5 (Sheldrick, 2014)'
_diffrn_ambient_temperature 273.15
_diffrn_measured_fraction_theta_full 0.999
_diffrn_measured_fraction_theta_max 0.999
_diffrn_measurement_device_type 'Bruker APEX-II CCD'
_diffrn_measurement_method '\f and \w scans'
_diffrn_radiation_monochromator graphite
_diffrn_radiation_type MoK\a
_diffrn_radiation_wavelength 0.71073
_diffrn_reflns_av_R_equivalents 0.0667
_diffrn_reflns_av_unetI/netI 0.0676
_diffrn_reflns_limit_h_max 13
_diffrn_reflns_limit_h_min -13
_diffrn_reflns_limit_k_max 16
_diffrn_reflns_limit_k_min -16
_diffrn_reflns_limit_l_max 18
_diffrn_reflns_limit_l_min -18
_diffrn_reflns_number 33043
_diffrn_reflns_theta_full 28.29
_diffrn_reflns_theta_max 28.29
_diffrn_reflns_theta_min 1.65
_diffrn_source 'fine-focus sealed tube'
_diffrn_standards_number 0
_exptl_absorpt_coefficient_mu 0.342
_exptl_absorpt_correction_T_max 0.9798
_exptl_absorpt_correction_T_min 0.9133
_exptl_absorpt_correction_type none
_exptl_crystal_colour colourless
_exptl_crystal_colour_primary colourless
_exptl_crystal_density_diffrn 1.530
_exptl_crystal_density_method 'not measured'
_exptl_crystal_description Shard
_exptl_crystal_F_000 692
_exptl_crystal_size_max 0.27
_exptl_crystal_size_mid 0.11
_exptl_crystal_size_min 0.06
_refine_diff_density_max 1.914
_refine_diff_density_min -0.873
_refine_diff_density_rms 0.123
_refine_ls_extinction_method none
_refine_ls_goodness_of_fit_ref 1.078
_refine_ls_hydrogen_treatment mixed
_refine_ls_matrix_type full
_refine_ls_number_parameters 385
_refine_ls_number_reflns 7238
_refine_ls_number_restraints 0
_refine_ls_restrained_S_all 1.078
_refine_ls_R_factor_all 0.1125
_refine_ls_R_factor_gt 0.0704
_refine_ls_shift/su_max 0.011
_refine_ls_shift/su_mean 0.001
_refine_ls_structure_factor_coef Fsqd
_refine_ls_weighting_details 'calc w=1/[\s^2^(Fo^2^)+(0.1505P)^2^+0.0000P] where P=(Fo^2^+2Fc^2^)/3'
_refine_ls_weighting_scheme calc
_refine_ls_wR_factor_gt 0.2162
_refine_ls_wR_factor_ref 0.2453
_reflns_number_gt 4596
_reflns_number_total 7238
_reflns_threshold_expression >2sigma(I)
_cod_data_source_file d2cc04129d2.cif
_cod_data_source_block jrd059tri_a
_cod_database_code 7130582
_olex2_refinement_description
;
1. Fixed Uiso
 At 1.2 times of:
  All C(H) groups
 At 1.5 times of:
  All C(H,H,H) groups
2.a Aromatic/amide H refined with riding coordinates:
 C00H(H00H), C00L(H00L), C00M(H00M), C00N(H00N), C00O(H00O), C00P(H00P),
 C00Q(H00Q), C00S(H00S)
2.b Idealised Me refined as rotating group:
 C00T(H00A,H00B,H00C), C00V(H00D,H00E,H00F), C00X(H00G,H00I,H00J), C00Y(H00K,
 H00R,H00T), C010(H01A,H01B,H01C), C011(H01D,H01E,H01F)
;
_olex2_submission_special_instructions 'No special instructions were received'

loop_
_space_group_symop_id
_space_group_symop_operation_xyz
1 'x, y, z'
2 '-x, -y, -z'

loop_
_atom_site_label
_atom_site_type_symbol
_atom_site_fract_x
_atom_site_fract_y
_atom_site_fract_z
_atom_site_U_iso_or_equiv
_atom_site_adp_type
_atom_site_occupancy
_atom_site_symmetry_multiplicity
_atom_site_calc_flag
_atom_site_refinement_flags
_atom_site_disorder_assembly
_atom_site_disorder_group
S001 S 0.53841(9) 0.36078(8) 0.62213(7) 0.0209(2) Uani 1 1 d . . .
S002 S 0.78526(11) 0.24046(9) 0.47448(8) 0.0288(3) Uani 1 1 d . . .
S003 S 0.73622(11) 0.65214(10) 0.92539(8) 0.0304(3) Uani 1 1 d . . .
O004 O 0.5923(3) 0.4492(2) 0.5864(2) 0.0309(6) Uani 1 1 d . . .
O005 O 0.6633(3) 0.2342(3) 0.3838(2) 0.0364(7) Uani 1 1 d . . .
O006 O 0.7470(3) 0.2132(3) 0.5584(2) 0.0354(7) Uani 1 1 d . . .
N007 N 0.4252(3) 0.2473(3) 0.5016(2) 0.0199(6) Uani 1 1 d . . .
O008 O 0.8412(3) 0.6458(3) 1.0192(3) 0.0451(8) Uani 1 1 d . . .
N009 N 0.3957(3) 0.4119(2) 0.6632(2) 0.0204(6) Uani 1 1 d . . .
N00A N 0.0400(4) 0.5100(3) 0.7436(3) 0.0265(7) Uani 1 1 d . . .
N00B N 0.1220(4) -0.0133(3) 0.2350(2) 0.0262(7) Uani 1 1 d . . .
O00C O 0.9004(4) 0.3425(3) 0.5141(3) 0.0468(8) Uani 1 1 d . . .
F00D F 0.7866(5) 0.0169(3) 0.3850(3) 0.0776(11) Uani 1 1 d . . .
F00E F 0.9089(5) 0.1313(4) 0.3390(3) 0.0860(13) Uani 1 1 d . . .
F00F F 0.9950(4) 0.1202(4) 0.4978(4) 0.0880(13) Uani 1 1 d . . .
O00G O 0.6652(4) 0.5370(4) 0.8424(3) 0.0748(14) Uani 1 1 d . . .
C00H C 0.3934(4) 0.1370(3) 0.5033(3) 0.0214(7) Uani 1 1 d . . .
H00H H 0.4398 0.1223 0.5658 0.026 Uiso 1 1 calc R . .
C00I C 0.2236(4) 0.0696(3) 0.3196(3) 0.0209(7) Uani 1 1 d . . .
F00J F 0.4790(4) 0.7098(4) 0.8945(4) 0.0936(14) Uani 1 1 d . . .
C00K C 0.1566(4) 0.4788(3) 0.7195(3) 0.0226(7) Uani 1 1 d . . .
C00L C 0.2273(4) 0.3922(3) 0.7515(3) 0.0245(8) Uani 1 1 d . . .
H00L H 0.1923 0.3556 0.7912 0.029 Uiso 1 1 calc R . .
C00M C 0.2174(4) 0.5321(3) 0.6600(3) 0.0281(8) Uani 1 1 d . . .
H00M H 0.1771 0.5914 0.6397 0.034 Uiso 1 1 calc R . .
C00N C 0.2651(4) 0.1858(3) 0.3202(3) 0.0234(7) Uani 1 1 d . . .
H00N H 0.2241 0.2029 0.2581 0.028 Uiso 1 1 calc R . .
C00O C 0.3621(4) 0.2698(3) 0.4093(3) 0.0232(7) Uani 1 1 d . . .
H00O H 0.3870 0.3446 0.4083 0.028 Uiso 1 1 calc R . .
C00P C 0.2968(4) 0.0492(3) 0.4167(3) 0.0234(7) Uani 1 1 d . . .
H00P H 0.2774 -0.0253 0.4198 0.028 Uiso 1 1 calc R . .
C00Q C 0.3447(4) 0.3628(3) 0.7247(3) 0.0236(8) Uani 1 1 d . . .
H00Q H 0.3919 0.3080 0.7484 0.028 Uiso 1 1 calc R . .
F00R F 0.5381(4) 0.6306(4) 1.0119(4) 0.1011(15) Uani 1 1 d . . .
C00S C 0.3328(4) 0.4973(3) 0.6327(3) 0.0258(8) Uani 1 1 d . . .
H00S H 0.3700 0.5319 0.5926 0.031 Uiso 1 1 calc R . .
C00T C -0.0367(5) 0.4424(4) 0.7887(4) 0.0327(9) Uani 1 1 d . . .
H00A H -0.0915 0.3685 0.7328 0.049 Uiso 1 1 calc R . .
H00B H -0.1023 0.4866 0.8166 0.049 Uiso 1 1 calc R . .
H00C H 0.0335 0.4277 0.8463 0.049 Uiso 1 1 calc R . .
O00U O 0.7835(5) 0.7406(5) 0.8918(4) 0.0827(15) Uani 1 1 d . . .
C00V C -0.0330(5) 0.5973(4) 0.7056(4) 0.0374(10) Uani 1 1 d . . .
H00D H 0.0368 0.6693 0.7304 0.056 Uiso 1 1 calc R . .
H00E H -0.1108 0.6128 0.7340 0.056 Uiso 1 1 calc R . .
H00F H -0.0728 0.5665 0.6277 0.056 Uiso 1 1 calc R . .
F00W F 0.6385(5) 0.8062(4) 1.0499(4) 0.124(2) Uani 1 1 d . . .
C00X C 0.0436(5) 0.0087(4) 0.1363(3) 0.0376(10) Uani 1 1 d . . .
H00G H -0.0145 0.0672 0.1534 0.056 Uiso 1 1 calc R . .
H00I H -0.0191 -0.0634 0.0822 0.056 Uiso 1 1 calc R . .
H00J H 0.1132 0.0368 0.1091 0.056 Uiso 1 1 calc R . .
C00Y C 0.0741(6) -0.1283(4) 0.2388(4) 0.0463(13) Uani 1 1 d . . .
H00K H 0.1573 -0.1645 0.2567 0.069 Uiso 1 1 calc R . .
H00R H 0.0047 -0.1782 0.1693 0.069 Uiso 1 1 calc R . .
H00T H 0.0290 -0.1176 0.2930 0.069 Uiso 1 1 calc R . .
C00Z C 0.5901(6) 0.7005(5) 0.9708(4) 0.0481(12) Uani 1 1 d . . .
C010 C 0.2115(6) 0.6580(5) 1.0341(5) 0.0507(13) Uani 1 1 d . . .
H01A H 0.2454 0.5928 0.9938 0.076 Uiso 1 1 calc R . .
H01B H 0.1153 0.6308 1.0323 0.076 Uiso 1 1 calc R . .
H01C H 0.2774 0.6908 1.1081 0.076 Uiso 1 1 calc R . .
C011 C 0.4871(7) 0.0355(5) 0.1521(4) 0.0571(14) Uani 1 1 d . . .
H01D H 0.4125 0.0082 0.0815 0.086 Uiso 1 1 calc R . .
H01E H 0.5818 0.0461 0.1453 0.086 Uiso 1 1 calc R . .
H01F H 0.4730 0.1093 0.1964 0.086 Uiso 1 1 calc R . .
N012 N 0.4533(9) -0.1395(8) 0.2404(5) 0.129(4) Uani 1 1 d . . .
C013 C 0.8726(7) 0.1220(5) 0.4210(5) 0.0534(14) Uani 1 1 d . . .
N014 N 0.2265(15) 0.8522(15) 0.9605(8) 0.240(9) Uani 1 1 d . . .
C015 C 0.4774(7) -0.0569(7) 0.2057(5) 0.074(2) Uani 1 1 d . . .
C016 C 0.2056(6) 0.7549(10) 0.9824(6) 0.112(4) Uani 1 1 d . . .

loop_
_atom_site_aniso_label
_atom_site_aniso_U_11
_atom_site_aniso_U_22
_atom_site_aniso_U_33
_atom_site_aniso_U_23
_atom_site_aniso_U_13
_atom_site_aniso_U_12
S001 0.0184(4) 0.0208(4) 0.0214(4) 0.0049(3) 0.0074(3) 0.0019(3)
S002 0.0321(5) 0.0314(5) 0.0300(5) 0.0157(4) 0.0142(4) 0.0113(4)
S003 0.0247(5) 0.0404(6) 0.0225(5) 0.0059(4) 0.0087(4) 0.0087(4)
O004 0.0298(15) 0.0270(14) 0.0349(15) 0.0074(12) 0.0156(13) -0.0010(11)
O005 0.0352(16) 0.0427(17) 0.0334(16) 0.0166(14) 0.0111(13) 0.0102(13)
O006 0.0448(17) 0.0364(16) 0.0376(17) 0.0213(14) 0.0210(14) 0.0169(14)
N007 0.0224(15) 0.0185(14) 0.0178(14) 0.0056(11) 0.0073(12) 0.0022(11)
O008 0.0368(17) 0.0435(18) 0.0440(19) 0.0164(15) -0.0015(15) 0.0069(14)
N009 0.0202(14) 0.0193(14) 0.0219(15) 0.0065(12) 0.0090(12) 0.0024(11)
N00A 0.0291(17) 0.0269(16) 0.0296(17) 0.0132(14) 0.0137(14) 0.0123(13)
N00B 0.0338(18) 0.0211(15) 0.0180(15) 0.0052(12) 0.0033(13) 0.0052(13)
O00C 0.0468(19) 0.0442(19) 0.046(2) 0.0223(16) 0.0084(16) -0.0023(15)
F00D 0.124(3) 0.0383(17) 0.085(3) 0.0172(17) 0.058(2) 0.0302(19)
F00E 0.118(3) 0.100(3) 0.097(3) 0.052(2) 0.089(3) 0.064(3)
F00F 0.070(2) 0.105(3) 0.122(3) 0.066(3) 0.041(2) 0.062(2)
O00G 0.0370(19) 0.083(3) 0.051(2) -0.028(2) -0.0012(17) 0.0120(19)
C00H 0.0264(18) 0.0217(17) 0.0185(17) 0.0099(14) 0.0076(14) 0.0077(14)
C00I 0.0236(18) 0.0193(16) 0.0191(17) 0.0057(14) 0.0069(14) 0.0068(14)
F00J 0.053(2) 0.123(4) 0.112(3) 0.047(3) 0.024(2) 0.057(2)
C00K 0.0232(18) 0.0212(17) 0.0200(17) 0.0051(14) 0.0059(14) 0.0028(14)
C00L 0.0292(19) 0.0236(18) 0.0245(18) 0.0101(15) 0.0126(16) 0.0066(15)
C00M 0.031(2) 0.0254(19) 0.037(2) 0.0178(17) 0.0169(18) 0.0096(16)
C00N 0.0278(19) 0.0238(18) 0.0223(17) 0.0131(15) 0.0076(15) 0.0088(15)
C00O 0.0270(19) 0.0234(17) 0.0238(18) 0.0128(15) 0.0100(15) 0.0079(15)
C00P 0.0306(19) 0.0184(16) 0.0227(18) 0.0095(14) 0.0086(15) 0.0064(14)
C00Q 0.0251(18) 0.0251(18) 0.0237(18) 0.0126(15) 0.0083(15) 0.0063(15)
F00R 0.074(3) 0.144(4) 0.136(4) 0.081(4) 0.073(3) 0.025(3)
C00S 0.031(2) 0.0239(18) 0.0274(19) 0.0138(15) 0.0128(16) 0.0049(15)
C00T 0.029(2) 0.040(2) 0.041(2) 0.021(2) 0.0200(19) 0.0126(18)
O00U 0.067(3) 0.131(4) 0.094(3) 0.089(3) 0.035(3) 0.020(3)
C00V 0.038(2) 0.040(2) 0.048(3) 0.024(2) 0.023(2) 0.024(2)
F00W 0.101(3) 0.094(3) 0.126(4) -0.041(3) 0.052(3) 0.033(3)
C00X 0.043(3) 0.038(2) 0.0198(19) 0.0070(17) -0.0021(18) 0.0046(19)
C00Y 0.066(3) 0.022(2) 0.030(2) 0.0050(18) -0.003(2) -0.009(2)
C00Z 0.042(3) 0.049(3) 0.058(3) 0.018(3) 0.025(3) 0.017(2)
C010 0.044(3) 0.048(3) 0.056(3) 0.019(3) 0.013(3) 0.002(2)
C011 0.072(4) 0.050(3) 0.043(3) 0.013(2) 0.016(3) 0.004(3)
N012 0.179(7) 0.222(9) 0.056(4) 0.088(5) 0.067(4) 0.163(7)
C013 0.064(4) 0.060(3) 0.063(3) 0.035(3) 0.040(3) 0.037(3)
N014 0.274(14) 0.47(2) 0.164(9) 0.235(13) 0.152(10) 0.313(16)
C015 0.062(4) 0.092(5) 0.040(3) -0.004(3) 0.006(3) 0.026(4)
C016 0.027(3) 0.166(9) 0.057(4) -0.053(5) -0.002(3) 0.005(4)

loop_
_atom_type_symbol
_atom_type_description
_atom_type_scat_dispersion_real
_atom_type_scat_dispersion_imag
_atom_type_scat_source
C C 0.0033 0.0016 'International Tables Vol C Tables 4.2.6.8 and 6.1.1.4'
H H 0.0000 0.0000 'International Tables Vol C Tables 4.2.6.8 and 6.1.1.4'
F F 0.0171 0.0103 'International Tables Vol C Tables 4.2.6.8 and 6.1.1.4'
N N 0.0061 0.0033 'International Tables Vol C Tables 4.2.6.8 and 6.1.1.4'
O O 0.0106 0.0060 'International Tables Vol C Tables 4.2.6.8 and 6.1.1.4'
S S 0.1246 0.1234 'International Tables Vol C Tables 4.2.6.8 and 6.1.1.4'

loop_
_geom_angle_atom_site_label_1
_geom_angle_atom_site_label_2
_geom_angle_atom_site_label_3
_geom_angle
_geom_angle_site_symmetry_1
_geom_angle_site_symmetry_3
_geom_angle_publ_flag
O004 S001 N007 104.34(15) . . ?
O004 S001 N009 104.80(15) . . ?
N009 S001 N007 95.58(14) . . ?
O005 S002 O006 114.64(19) . . ?
O005 S002 O00C 114.75(19) . . ?
O005 S002 C013 104.7(2) . . ?
O006 S002 C013 104.3(2) . . ?
O00C S002 O006 114.5(2) . . ?
O00C S002 C013 101.9(3) . . ?
O008 S003 O00G 112.9(3) . . ?
O008 S003 C00Z 103.9(2) . . ?
O00G S003 C00Z 102.3(2) . . ?
O00U S003 O008 113.8(2) . . ?
O00U S003 O00G 117.3(3) . . ?
O00U S003 C00Z 104.5(3) . . ?
C00H N007 S001 118.6(2) . . ?
C00H N007 C00O 120.2(3) . . ?
C00O N007 S001 121.1(2) . . ?
C00Q N009 S001 118.7(2) . . ?
C00S N009 S001 121.1(3) . . ?
C00S N009 C00Q 120.1(3) . . ?
C00K N00A C00T 120.8(3) . . ?
C00K N00A C00V 120.7(3) . . ?
C00T N00A C00V 117.4(3) . . ?
C00I N00B C00X 121.9(3) . . ?
C00I N00B C00Y 121.2(3) . . ?
C00Y N00B C00X 116.8(3) . . ?
N007 C00H H00H 119.3 . . ?
C00P C00H N007 121.5(3) . . ?
C00P C00H H00H 119.3 . . ?
N00B C00I C00N 122.1(3) . . ?
N00B C00I C00P 121.9(3) . . ?
C00P C00I C00N 116.1(3) . . ?
N00A C00K C00L 122.4(3) . . ?
N00A C00K C00M 120.9(3) . . ?
C00L C00K C00M 116.7(3) . . ?
C00K C00L H00L 119.8 . . ?
C00Q C00L C00K 120.4(3) . . ?
C00Q C00L H00L 119.8 . . ?
C00K C00M H00M 119.7 . . ?
C00S C00M C00K 120.6(3) . . ?
C00S C00M H00M 119.7 . . ?
C00I C00N H00N 119.7 . . ?
C00O C00N C00I 120.6(3) . . ?
C00O C00N H00N 119.7 . . ?
N007 C00O H00O 119.4 . . ?
C00N C00O N007 121.1(3) . . ?
C00N C00O H00O 119.4 . . ?
C00H C00P C00I 120.4(3) . . ?
C00H C00P H00P 119.8 . . ?
C00I C00P H00P 119.8 . . ?
N009 C00Q H00Q 119.4 . . ?
C00L C00Q N009 121.2(3) . . ?
C00L C00Q H00Q 119.4 . . ?
N009 C00S H00S 119.6 . . ?
C00M C00S N009 120.8(3) . . ?
C00M C00S H00S 119.6 . . ?
N00A C00T H00A 109.5 . . ?
N00A C00T H00B 109.5 . . ?
N00A C00T H00C 109.5 . . ?
H00A C00T H00B 109.5 . . ?
H00A C00T H00C 109.5 . . ?
H00B C00T H00C 109.5 . . ?
N00A C00V H00D 109.5 . . ?
N00A C00V H00E 109.5 . . ?
N00A C00V H00F 109.5 . . ?
H00D C00V H00E 109.5 . . ?
H00D C00V H00F 109.5 . . ?
H00E C00V H00F 109.5 . . ?
N00B C00X H00G 109.5 . . ?
N00B C00X H00I 109.5 . . ?
N00B C00X H00J 109.5 . . ?
H00G C00X H00I 109.5 . . ?
H00G C00X H00J 109.5 . . ?
H00I C00X H00J 109.5 . . ?
N00B C00Y H00K 109.5 . . ?
N00B C00Y H00R 109.5 . . ?
N00B C00Y H00T 109.5 . . ?
H00K C00Y H00R 109.5 . . ?
H00K C00Y H00T 109.5 . . ?
H00R C00Y H00T 109.5 . . ?
F00J C00Z S003 113.6(4) . . ?
F00J C00Z F00R 107.1(5) . . ?
F00J C00Z F00W 107.1(5) . . ?
F00R C00Z S003 112.8(4) . . ?
F00R C00Z F00W 105.7(5) . . ?
F00W C00Z S003 110.0(4) . . ?
H01A C010 H01B 109.5 . . ?
H01A C010 H01C 109.5 . . ?
H01B C010 H01C 109.5 . . ?
C016 C010 H01A 109.5 . . ?
C016 C010 H01B 109.5 . . ?
C016 C010 H01C 109.5 . . ?
H01D C011 H01E 109.5 . . ?
H01D C011 H01F 109.5 . . ?
H01E C011 H01F 109.5 . . ?
C015 C011 H01D 109.5 . . ?
C015 C011 H01E 109.5 . . ?
C015 C011 H01F 109.5 . . ?
F00D C013 S002 112.0(4) . . ?
F00D C013 F00F 106.2(4) . . ?
F00E C013 S002 111.8(4) . . ?
F00E C013 F00D 107.1(5) . . ?
F00E C013 F00F 108.1(5) . . ?
F00F C013 S002 111.3(4) . . ?
N012 C015 C011 172.6(7) . . ?
N014 C016 C010 166.3(8) . . ?

loop_
_geom_bond_atom_site_label_1
_geom_bond_atom_site_label_2
_geom_bond_distance
_geom_bond_site_symmetry_2
_geom_bond_publ_flag
S001 O004 1.446(3) . ?
S001 N007 1.754(3) . ?
S001 N009 1.744(3) . ?
S002 O005 1.423(3) . ?
S002 O006 1.448(3) . ?
S002 O00C 1.439(3) . ?
S002 C013 1.803(5) . ?
S003 O008 1.422(3) . ?
S003 O00G 1.448(4) . ?
S003 O00U 1.402(4) . ?
S003 C00Z 1.793(5) . ?
N007 C00H 1.364(4) . ?
N007 C00O 1.368(4) . ?
N009 C00Q 1.368(4) . ?
N009 C00S 1.367(5) . ?
N00A C00K 1.331(5) . ?
N00A C00T 1.465(5) . ?
N00A C00V 1.474(5) . ?
N00B C00I 1.324(4) . ?
N00B C00X 1.472(5) . ?
N00B C00Y 1.463(5) . ?
F00D C013 1.325(7) . ?
F00E C013 1.323(6) . ?
F00F C013 1.347(7) . ?
C00H H00H 0.9300 . ?
C00H C00P 1.343(5) . ?
C00I C00N 1.438(5) . ?
C00I C00P 1.431(5) . ?
F00J C00Z 1.309(6) . ?
C00K C00L 1.422(5) . ?
C00K C00M 1.426(5) . ?
C00L H00L 0.9300 . ?
C00L C00Q 1.348(5) . ?
C00M H00M 0.9300 . ?
C00M C00S 1.350(5) . ?
C00N H00N 0.9300 . ?
C00N C00O 1.340(5) . ?
C00O H00O 0.9300 . ?
C00P H00P 0.9300 . ?
C00Q H00Q 0.9300 . ?
F00R C00Z 1.314(6) . ?
C00S H00S 0.9300 . ?
C00T H00A 0.9600 . ?
C00T H00B 0.9600 . ?
C00T H00C 0.9600 . ?
C00V H00D 0.9600 . ?
C00V H00E 0.9600 . ?
C00V H00F 0.9600 . ?
F00W C00Z 1.329(6) . ?
C00X H00G 0.9600 . ?
C00X H00I 0.9600 . ?
C00X H00J 0.9600 . ?
C00Y H00K 0.9600 . ?
C00Y H00R 0.9600 . ?
C00Y H00T 0.9600 . ?
C010 H01A 0.9600 . ?
C010 H01B 0.9600 . ?
C010 H01C 0.9600 . ?
C010 C016 1.564(14) . ?
C011 H01D 0.9600 . ?
C011 H01E 0.9600 . ?
C011 H01F 0.9600 . ?
C011 C015 1.545(10) . ?
N012 C015 1.282(10) . ?
N014 C016 1.330(16) . ?

loop_
_geom_torsion_atom_site_label_1
_geom_torsion_atom_site_label_2
_geom_torsion_atom_site_label_3
_geom_torsion_atom_site_label_4
_geom_torsion
_geom_torsion_site_symmetry_1
_geom_torsion_site_symmetry_2
_geom_torsion_site_symmetry_3
_geom_torsion_site_symmetry_4
_geom_torsion_publ_flag
S001 N007 C00H C00P 173.7(3) . . . . ?
S001 N007 C00O C00N -173.8(3) . . . . ?
S001 N009 C00Q C00L -174.7(3) . . . . ?
S001 N009 C00S C00M 176.5(3) . . . . ?
O004 S001 N007 C00H 160.0(3) . . . . ?
O004 S001 N007 C00O -24.0(3) . . . . ?
O004 S001 N009 C00Q -164.8(3) . . . . ?
O004 S001 N009 C00S 16.8(3) . . . . ?
O005 S002 C013 F00D -63.8(4) . . . . ?
O005 S002 C013 F00E 56.4(5) . . . . ?
O005 S002 C013 F00F 177.4(4) . . . . ?
O006 S002 C013 F00D 56.9(4) . . . . ?
O006 S002 C013 F00E 177.2(4) . . . . ?
O006 S002 C013 F00F -61.8(4) . . . . ?
N007 S001 N009 C00Q 88.7(3) . . . . ?
N007 S001 N009 C00S -89.6(3) . . . . ?
N007 C00H C00P C00I -0.2(6) . . . . ?
O008 S003 C00Z F00J -178.7(4) . . . . ?
O008 S003 C00Z F00R -56.5(5) . . . . ?
O008 S003 C00Z F00W 61.3(5) . . . . ?
N009 S001 N007 C00H -93.2(3) . . . . ?
N009 S001 N007 C00O 82.8(3) . . . . ?
N00A C00K C00L C00Q 179.6(4) . . . . ?
N00A C00K C00M C00S -177.8(4) . . . . ?
N00B C00I C00N C00O 176.2(4) . . . . ?
N00B C00I C00P C00H -176.3(4) . . . . ?
O00C S002 C013 F00D 176.3(4) . . . . ?
O00C S002 C013 F00E -63.4(5) . . . . ?
O00C S002 C013 F00F 57.6(4) . . . . ?
O00G S003 C00Z F00J -61.0(5) . . . . ?
O00G S003 C00Z F00R 61.1(5) . . . . ?
O00G S003 C00Z F00W 178.9(4) . . . . ?
C00H N007 C00O C00N 2.1(5) . . . . ?
C00I C00N C00O N007 0.5(6) . . . . ?
C00K C00L C00Q N009 -2.3(6) . . . . ?
C00K C00M C00S N009 -1.3(6) . . . . ?
C00L C00K C00M C00S 2.5(6) . . . . ?
C00M C00K C00L C00Q -0.7(5) . . . . ?
C00N C00I C00P C00H 2.7(5) . . . . ?
C00O N007 C00H C00P -2.3(5) . . . . ?
C00P C00I C00N C00O -2.8(5) . . . . ?
C00Q N009 C00S C00M -1.8(6) . . . . ?
C00S N009 C00Q C00L 3.6(5) . . . . ?
C00T N00A C00K C00L -10.4(6) . . . . ?
C00T N00A C00K C00M 169.9(4) . . . . ?
O00U S003 C00Z F00J 61.8(5) . . . . ?
O00U S003 C00Z F00R -176.0(4) . . . . ?
O00U S003 C00Z F00W -58.2(5) . . . . ?
C00V N00A C00K C00L -177.9(4) . . . . ?
C00V N00A C00K C00M 2.5(6) . . . . ?
C00X N00B C00I C00N -0.8(6) . . . . ?
C00X N00B C00I C00P 178.2(4) . . . . ?
C00Y N00B C00I C00N -175.7(4) . . . . ?
C00Y N00B C00I C00P 3.3(6) . . . . ?
